data_2238132
loop_
_publ_author_name
'Tanak, Hasan'
'To\(gurman, Ferhat'
'Kalecik, Sedanur'
'Dege, Necmi'
'Yavuz, Metin'

_publ_section_title
;
 2-{(<i>E</i>)-[(2-Methyl-3-nitrophenyl)imino]methyl}-4-nitrophenol
;
_journal_coeditor_code BT6911
_journal_issue 7
_journal_name_full 'Acta Crystallographica Section E'
_journal_page_first o1085
_journal_paper_doi 10.1107/S1600536813015407
_journal_volume 69
_journal_year 2013
_chemical_formula_iupac 'C14 H11 N3 O5'
_chemical_formula_moiety 'C14 H11 N3 O5'
_chemical_formula_sum 'C14 H11 N3 O5'
_chemical_formula_weight 301.26
_chemical_name_systematic
;
2-{(<i>E</i>)-[(2-Methyl-3-nitrophenyl)imino]methyl}-4-nitrophenol
;
_space_group_IT_number 14
_symmetry_cell_setting monoclinic
_symmetry_space_group_name_Hall '-P 2ybc'
_symmetry_space_group_name_H-M 'P 1 21/c 1'
_atom_sites_solution_hydrogens geom
_atom_sites_solution_primary direct
_atom_sites_solution_secondary difmap
_audit_creation_method SHELXL-97
_cell_angle_alpha 90.000(5)
_cell_angle_beta 93.491(5)
_cell_angle_gamma 90.000(5)
_cell_formula_units_Z 4
_cell_length_a 3.754(5)
_cell_length_b 15.696(5)
_cell_length_c 23.149(5)
_cell_measurement_reflns_used 6502
_cell_measurement_temperature 296(2)
_cell_measurement_theta_max 26.17
_cell_measurement_theta_min 1.57
_cell_volume 1361.5(19)
_computing_cell_refinement 'X-AREA (Stoe & Cie, 2002)'
_computing_data_collection 'X-AREA (Stoe & Cie, 2002)'
_computing_data_reduction 'X-RED32 (Stoe & Cie, 2002)'
_computing_molecular_graphics 'ORTEP-3 for Windows (Farrugia, 2012)'
_computing_publication_material 'WinGX (Farrugia, 2012)'
_computing_structure_refinement 'SHELXL97 (Sheldrick, 2008)'
_computing_structure_solution 'SHELXS97 (Sheldrick, 2008)'
_diffrn_ambient_temperature 296(2)
_diffrn_detector_area_resol_mean 6.67
_diffrn_measured_fraction_theta_full 0.974
_diffrn_measured_fraction_theta_max 0.974
_diffrn_measurement_device_type 'Stoe IPDS II'
_diffrn_measurement_method 'rotation method'
_diffrn_radiation_monochromator graphite
_diffrn_radiation_source 'fine-focus sealed tube'
_diffrn_radiation_type MoK\a
_diffrn_radiation_wavelength 0.71073
_diffrn_reflns_av_R_equivalents 0.1813
_diffrn_reflns_av_sigmaI/netI 0.1822
_diffrn_reflns_limit_h_max 4
_diffrn_reflns_limit_h_min -4
_diffrn_reflns_limit_k_max 19
_diffrn_reflns_limit_k_min -18
_diffrn_reflns_limit_l_max 28
_diffrn_reflns_limit_l_min -22
_diffrn_reflns_number 7609
_diffrn_reflns_theta_full 25.69
_diffrn_reflns_theta_max 25.69
_diffrn_reflns_theta_min 1.57
_exptl_absorpt_coefficient_mu 0.114
_exptl_absorpt_correction_T_max 0.9760
_exptl_absorpt_correction_T_min 0.6000
_exptl_absorpt_correction_type integration
_exptl_absorpt_process_details '(X-RED32; Stoe & Cie, 2002)'
_exptl_crystal_colour yellow
_exptl_crystal_density_diffrn 1.470
_exptl_crystal_density_method 'not measured'
_exptl_crystal_description stick
_exptl_crystal_F_000 624
_exptl_crystal_size_max 0.460
_exptl_crystal_size_mid 0.196
_exptl_crystal_size_min 0.050
_refine_diff_density_max 0.227
_refine_diff_density_min -0.247
_refine_ls_extinction_method none
_refine_ls_goodness_of_fit_ref 0.971
_refine_ls_hydrogen_treatment constr
_refine_ls_matrix_type full
_refine_ls_number_parameters 199
_refine_ls_number_reflns 2538
_refine_ls_number_restraints 0
_refine_ls_restrained_S_all 0.971
_refine_ls_R_factor_all 0.2258
_refine_ls_R_factor_gt 0.0950
_refine_ls_shift/su_max 0.000
_refine_ls_shift/su_mean 0.000
_refine_ls_structure_factor_coef Fsqd
_refine_ls_weighting_details 'calc w=1/[\s^2^(Fo^2^)+(0.0591P)^2^] where P=(Fo^2^+2Fc^2^)/3'
_refine_ls_weighting_scheme calc
_refine_ls_wR_factor_gt 0.1766
_refine_ls_wR_factor_ref 0.2287
_reflns_number_gt 923
_reflns_number_total 2538
_reflns_threshold_expression I>2\s(I)
_cod_data_source_file bt6911.cif
_cod_data_source_block I
_cod_original_sg_symbol_H-M 'P 21/c'
_cod_database_code 2238132
_cod_database_fobs_code 2238132

loop_
_symmetry_equiv_pos_as_xyz
'x, y, z'
'-x, y+1/2, -z+1/2'
'-x, -y, -z'
'x, -y-1/2, z-1/2'

loop_
_atom_site_type_symbol
_atom_site_label
_atom_site_fract_x
_atom_site_fract_y
_atom_site_fract_z
_atom_site_U_iso_or_equiv
_atom_site_adp_type
_atom_site_calc_flag
_atom_site_refinement_flags
_atom_site_occupancy
_atom_site_symmetry_multiplicity
O O3 0.7299(11) 0.2631(3) 0.1412(2) 0.0806(15) Uani d . 1 1
H H2 0.7392 0.2252 0.1656 0.121 Uiso calc R 1 1
O O2 0.0339(12) 0.0664(4) -0.0715(2) 0.0844(15) Uani d . 1 1
N N2 0.6571(12) 0.1125(4) 0.1845(2) 0.0592(14) Uani d . 1 1
N N1 0.1412(12) 0.1407(4) -0.0677(2) 0.0635(15) Uani d . 1 1
C C13 0.6662(13) 0.0823(4) 0.2872(3) 0.0533(16) Uani d . 1 1
O O1 0.1280(16) 0.1866(4) -0.1100(3) 0.110(2) Uani d . 1 1
C C1 0.4754(13) 0.1458(4) 0.0866(3) 0.0536(16) Uani d . 1 1
C C7 0.5162(13) 0.0880(4) 0.1361(3) 0.0579(17) Uani d . 1 1
H H7 0.4371 0.0321 0.1321 0.070 Uiso calc R 1 1
C C10 0.8803(16) -0.0853(5) 0.2670(3) 0.0689(19) Uani d . 1 1
H H10 0.9492 -0.1411 0.2600 0.083 Uiso calc R 1 1
C C11 0.8347(15) -0.0593(5) 0.3228(3) 0.0677(18) Uani d . 1 1
H H11 0.8708 -0.0967 0.3537 0.081 Uiso calc R 1 1
C C5 0.2981(13) 0.1707(4) -0.0126(3) 0.0559(16) Uani d . 1 1
C C6 0.3326(13) 0.1173(4) 0.0339(3) 0.0564(16) Uani d . 1 1
H H6 0.2586 0.0610 0.0299 0.068 Uiso calc R 1 1
C C12 0.7342(14) 0.0238(5) 0.3314(3) 0.0610(18) Uani d . 1 1
O O4 0.8401(14) 0.1172(4) 0.4082(2) 0.1012(18) Uani d . 1 1
N N3 0.7006(16) 0.0501(5) 0.3918(3) 0.0765(17) Uani d . 1 1
C C4 0.4026(15) 0.2570(5) -0.0082(3) 0.068(2) Uani d . 1 1
H H4 0.3767 0.2933 -0.0400 0.082 Uiso calc R 1 1
C C2 0.5843(14) 0.2325(5) 0.0912(3) 0.0608(18) Uani d . 1 1
C C9 0.8248(14) -0.0294(5) 0.2215(3) 0.0643(18) Uani d . 1 1
H H9 0.8636 -0.0472 0.1840 0.077 Uiso calc R 1 1
C C3 0.5415(16) 0.2853(5) 0.0436(3) 0.0676(19) Uani d . 1 1
H H3 0.6103 0.3421 0.0472 0.081 Uiso calc R 1 1
O O5 0.5514(16) 0.0028(5) 0.4243(3) 0.114(2) Uani d . 1 1
C C8 0.7111(12) 0.0532(4) 0.2312(3) 0.0535(16) Uani d . 1 1
C C14 0.5391(16) 0.1734(4) 0.2969(3) 0.0726(19) Uani d . 1 1
H H14A 0.5093 0.2023 0.2604 0.109 Uiso calc R 1 1
H H14B 0.7128 0.2029 0.3216 0.109 Uiso calc R 1 1
H H14C 0.3153 0.1720 0.3149 0.109 Uiso calc R 1 1

loop_
_atom_site_aniso_label
_atom_site_aniso_U_11
_atom_site_aniso_U_22
_atom_site_aniso_U_33
_atom_site_aniso_U_12
_atom_site_aniso_U_13
_atom_site_aniso_U_23
O3 0.091(3) 0.065(4) 0.083(4) -0.017(2) -0.011(3) -0.012(3)
O2 0.107(3) 0.066(4) 0.079(4) -0.024(3) -0.002(3) -0.005(3)
N2 0.056(3) 0.057(4) 0.064(4) -0.002(2) 0.003(3) -0.007(3)
N1 0.074(3) 0.059(5) 0.058(4) -0.002(3) 0.005(3) 0.003(3)
C13 0.051(3) 0.049(4) 0.060(4) 0.001(3) 0.001(3) -0.007(3)
O1 0.165(5) 0.086(5) 0.075(4) -0.011(4) -0.013(3) 0.018(3)
C1 0.049(3) 0.049(5) 0.062(4) -0.005(3) -0.001(3) -0.001(3)
C7 0.051(3) 0.053(5) 0.069(5) 0.000(3) 0.002(3) -0.005(4)
C10 0.078(4) 0.051(5) 0.076(5) 0.007(3) -0.005(4) -0.002(4)
C11 0.076(4) 0.055(5) 0.071(5) 0.004(3) -0.005(3) 0.003(4)
C5 0.052(3) 0.051(5) 0.064(5) 0.001(3) -0.002(3) -0.006(4)
C6 0.056(3) 0.047(4) 0.066(5) -0.006(3) 0.001(3) -0.001(4)
C12 0.055(3) 0.063(5) 0.064(5) -0.002(3) -0.006(3) -0.007(4)
O4 0.115(4) 0.089(5) 0.099(4) -0.007(3) -0.004(3) -0.027(3)
N3 0.083(4) 0.071(5) 0.074(5) 0.010(3) -0.005(3) -0.002(4)
C4 0.061(4) 0.054(5) 0.090(6) 0.003(3) 0.002(4) 0.003(4)
C2 0.056(3) 0.063(5) 0.062(5) -0.003(3) -0.005(3) -0.008(4)
C9 0.058(3) 0.061(5) 0.073(5) 0.003(3) -0.003(3) -0.015(4)
C3 0.076(4) 0.054(5) 0.072(5) -0.005(3) 0.002(4) 0.000(4)
O5 0.140(5) 0.112(6) 0.093(5) -0.012(4) 0.027(4) 0.023(4)
C8 0.040(3) 0.060(5) 0.059(5) -0.005(3) -0.006(3) -0.001(4)
C14 0.077(4) 0.060(5) 0.081(5) 0.015(3) 0.001(3) -0.011(4)

loop_
_atom_type_symbol
_atom_type_description
_atom_type_scat_dispersion_real
_atom_type_scat_dispersion_imag
_atom_type_scat_source
C C 0.0033 0.0016 'International Tables Vol C Tables 4.2.6.8 and 6.1.1.4'
H H 0.0000 0.0000 'International Tables Vol C Tables 4.2.6.8 and 6.1.1.4'
N N 0.0061 0.0033 'International Tables Vol C Tables 4.2.6.8 and 6.1.1.4'
O O 0.0106 0.0060 'International Tables Vol C Tables 4.2.6.8 and 6.1.1.4'

loop_
_geom_angle_atom_site_label_1
_geom_angle_atom_site_label_2
_geom_angle_atom_site_label_3
_geom_angle
C2 O3 H2 109.5
C7 N2 C8 120.2(6)
O1 N1 O2 120.5(6)
O1 N1 C5 120.7(7)
O2 N1 C5 118.8(6)
C12 C13 C8 116.2(6)
C12 C13 C14 123.7(6)
C8 C13 C14 120.0(6)
C6 C1 C2 118.1(6)
C6 C1 C7 120.7(6)
C2 C1 C7 121.2(6)
N2 C7 C1 121.6(6)
N2 C7 H7 119.2
C1 C7 H7 119.2
C11 C10 C9 120.5(7)
C11 C10 H10 119.7
C9 C10 H10 119.7
C10 C11 C12 118.0(7)
C10 C11 H11 121.0
C12 C11 H11 121.0
C6 C5 C4 121.3(6)
C6 C5 N1 120.5(6)
C4 C5 N1 118.1(6)
C5 C6 C1 120.9(6)
C5 C6 H6 119.6
C1 C6 H6 119.6
C11 C12 C13 124.0(7)
C11 C12 N3 116.4(6)
C13 C12 N3 119.5(7)
O5 N3 O4 122.4(8)
O5 N3 C12 119.0(7)
O4 N3 C12 118.5(7)
C3 C4 C5 118.0(7)
C3 C4 H4 121.0
C5 C4 H4 121.0
O3 C2 C3 119.7(7)
O3 C2 C1 120.6(6)
C3 C2 C1 119.7(6)
C10 C9 C8 120.3(7)
C10 C9 H9 119.8
C8 C9 H9 119.8
C4 C3 C2 122.0(7)
C4 C3 H3 119.0
C2 C3 H3 119.0
C9 C8 C13 120.8(6)
C9 C8 N2 121.1(6)
C13 C8 N2 118.0(6)
C13 C14 H14A 109.5
C13 C14 H14B 109.5
H14A C14 H14B 109.5
C13 C14 H14C 109.5
H14A C14 H14C 109.5
H14B C14 H14C 109.5

loop_
_geom_bond_atom_site_label_1
_geom_bond_atom_site_label_2
_geom_bond_distance
O3 C2 1.339(7)
O3 H2 0.8200
O2 N1 1.235(7)
N2 C7 1.269(7)
N2 C8 1.430(8)
N1 O1 1.214(7)
N1 C5 1.451(8)
C13 C12 1.388(9)
C13 C8 1.395(8)
C13 C14 1.528(9)
C1 C6 1.377(8)
C1 C2 1.423(9)
C1 C7 1.462(9)
C7 H7 0.9300
C10 C11 1.374(9)
C10 C9 1.377(9)
C10 H10 0.9300
C11 C12 1.375(9)
C11 H11 0.9300
C5 C6 1.364(9)
C5 C4 1.412(9)
C6 H6 0.9300
C12 N3 1.469(9)
O4 N3 1.228(8)
N3 O5 1.217(8)
C4 C3 1.353(9)
C4 H4 0.9300
C2 C3 1.382(9)
C9 C8 1.388(9)
C9 H9 0.9300
C3 H3 0.9300
C14 H14A 0.9600
C14 H14B 0.9600
C14 H14C 0.9600

loop_
_geom_hbond_atom_site_label_D
_geom_hbond_atom_site_label_H
_geom_hbond_atom_site_label_A
_geom_hbond_site_symmetry_A
_geom_hbond_distance_DH
_geom_hbond_distance_HA
_geom_hbond_distance_DA
_geom_hbond_angle_DHA
O3 H2 N2 . 0.82 1.85 2.589(8) 148.7
C6 H6 O2 3 0.93 2.50 3.333(9) 149.1
C4 H4 O4 4_565 0.93 2.59 3.274(9) 131.1

loop_
_geom_torsion_atom_site_label_1
_geom_torsion_atom_site_label_2
_geom_torsion_atom_site_label_3
_geom_torsion_atom_site_label_4
_geom_torsion
C8 N2 C7 C1 -176.5(5)
C6 C1 C7 N2 177.9(5)
C2 C1 C7 N2 -1.6(8)
C9 C10 C11 C12 -0.3(9)
O1 N1 C5 C6 -176.0(6)
O2 N1 C5 C6 1.3(8)
O1 N1 C5 C4 6.0(8)
O2 N1 C5 C4 -176.8(5)
C4 C5 C6 C1 -0.9(9)
N1 C5 C6 C1 -178.9(5)
C2 C1 C6 C5 0.3(8)
C7 C1 C6 C5 -179.2(5)
C10 C11 C12 C13 1.9(9)
C10 C11 C12 N3 -177.9(5)
C8 C13 C12 C11 -1.1(8)
C14 C13 C12 C11 177.3(6)
C8 C13 C12 N3 178.7(5)
C14 C13 C12 N3 -3.0(8)
C11 C12 N3 O5 -44.0(8)
C13 C12 N3 O5 136.2(6)
C11 C12 N3 O4 132.5(6)
C13 C12 N3 O4 -47.3(8)
C6 C5 C4 C3 0.5(8)
N1 C5 C4 C3 178.6(5)
C6 C1 C2 O3 -179.0(5)
C7 C1 C2 O3 0.5(8)
C6 C1 C2 C3 0.6(8)
C7 C1 C2 C3 -179.9(5)
C11 C10 C9 C8 -2.0(9)
C5 C4 C3 C2 0.4(9)
O3 C2 C3 C4 178.6(6)
C1 C2 C3 C4 -0.9(9)
C10 C9 C8 C13 2.8(8)
C10 C9 C8 N2 179.1(5)
C12 C13 C8 C9 -1.3(7)
C14 C13 C8 C9 -179.7(5)
C12 C13 C8 N2 -177.6(5)
C14 C13 C8 N2 3.9(7)
C7 N2 C8 C9 39.8(7)
C7 N2 C8 C13 -143.9(5)
